data_4305056
loop_
_publ_author_name
'Anna-Gay D. Nelson'
'Travis H. Bray'
'Wei Zhan'
'Richard G. Haire'
'Todd S. Sayler'
'Thomas E. Albrecht-Schmitt'

_publ_section_title
;
Further Examples of the Failure of Surrogates to Properly Model the
Structural and Hydrothermal Chemistry of Transuranium Elements: Insights
Provided by Uranium and Neptunium Diphosphonates
;
_journal_name_full 'Inorganic Chemistry'
_journal_page_first 4945
_journal_page_last 4951
_journal_paper_doi 10.1021/ic800255h
_journal_volume 47
_journal_year 2008
_chemical_formula_moiety 'C H2 Np O7 P2, O'
_chemical_formula_sum 'C H2 Np O8 P2'
_chemical_formula_weight 441.02
_chemical_name_systematic
; 
 ? 
;
_space_group_IT_number 33
_symmetry_cell_setting orthorhombic
_symmetry_space_group_name_Hall 'P 2c -2n'
_symmetry_space_group_name_H-M 'P n a 21'
_atom_sites_solution_hydrogens geom
_atom_sites_solution_primary direct
_atom_sites_solution_secondary difmap
_audit_creation_method SHELXL-97
_cell_angle_alpha 90.00
_cell_angle_beta 90.00
_cell_angle_gamma 90.00
_cell_formula_units_Z 4
_cell_length_a 8.8418(15)
_cell_length_b 9.6381(16)
_cell_length_c 8.6627(15)
_cell_measurement_reflns_used 1801
_cell_measurement_temperature 193(2)
_cell_measurement_theta_max 28.35
_cell_measurement_theta_min 3.13
_cell_volume 738.2(2)
_computing_cell_refinement 'SMART, SAINT'
_computing_data_collection SMART
_computing_data_reduction SAINT
_computing_molecular_graphics 'SHELXP-97 (Sheldrick, 1997)'
_computing_publication_material 'SHELXL-97 (Sheldrick, 2000)'
_computing_structure_refinement 'SHELXL-97 (Sheldrick, 1997)'
_computing_structure_solution 'SHELXS-97 (Sheldrick, 1990)'
_diffrn_ambient_temperature 193(2)
_diffrn_measured_fraction_theta_full 0.999
_diffrn_measured_fraction_theta_max 0.999
_diffrn_measurement_device_type 'Bruker APEX'
_diffrn_measurement_method '0.3 wide /w exposures'
_diffrn_radiation_monochromator graphite
_diffrn_radiation_source 'fine-focus sealed tube'
_diffrn_radiation_type MoK\a
_diffrn_radiation_wavelength 0.71073
_diffrn_reflns_av_R_equivalents 0.0213
_diffrn_reflns_av_sigmaI/netI 0.0236
_diffrn_reflns_limit_h_max 11
_diffrn_reflns_limit_h_min -11
_diffrn_reflns_limit_k_max 12
_diffrn_reflns_limit_k_min -12
_diffrn_reflns_limit_l_max 11
_diffrn_reflns_limit_l_min -11
_diffrn_reflns_number 7096
_diffrn_reflns_theta_full 28.35
_diffrn_reflns_theta_max 28.35
_diffrn_reflns_theta_min 3.13
_diffrn_standards_decay_% 0
_diffrn_standards_interval_count na
_diffrn_standards_interval_time na
_diffrn_standards_number na
_exptl_absorpt_coefficient_mu 14.518
_exptl_absorpt_correction_T_max 0.4947
_exptl_absorpt_correction_T_min 0.2843
_exptl_absorpt_correction_type numerical
_exptl_absorpt_process_details SHELXPREP
_exptl_crystal_colour green
_exptl_crystal_density_diffrn 3.968
_exptl_crystal_density_meas ?
_exptl_crystal_density_method .
_exptl_crystal_description 'square prism'
_exptl_crystal_F_000 780
_exptl_crystal_size_max 0.150
_exptl_crystal_size_mid 0.062
_exptl_crystal_size_min 0.044
_refine_diff_density_max 1.326
_refine_diff_density_min -0.969
_refine_diff_density_rms 0.204
_refine_ls_abs_structure_details 'Flack H D (1983), Acta Cryst. A39, 876-881'
_refine_ls_abs_structure_Flack 0.054(14)
_refine_ls_extinction_coef 0.00021(12)
_refine_ls_extinction_expression Fc^*^=kFc[1+0.001xFc^2^\l^3^/sin(2\q)]^-1/4^
_refine_ls_extinction_method SHELXL
_refine_ls_goodness_of_fit_ref 1.099
_refine_ls_hydrogen_treatment constr
_refine_ls_matrix_type full
_refine_ls_number_parameters 110
_refine_ls_number_reflns 1839
_refine_ls_number_restraints 1
_refine_ls_restrained_S_all 1.099
_refine_ls_R_factor_all 0.0154
_refine_ls_R_factor_gt 0.0149
_refine_ls_shift/su_max 0.001
_refine_ls_shift/su_mean 0.000
_refine_ls_structure_factor_coef Fsqd
_refine_ls_weighting_details 'calc w=1/[\s^2^(Fo^2^)+(0.0207P)^2^+0.0000P] where P=(Fo^2^+2Fc^2^)/3'
_refine_ls_weighting_scheme calc
_refine_ls_wR_factor_gt 0.0379
_refine_ls_wR_factor_ref 0.0381
_reflns_number_gt 1801
_reflns_number_total 1839
_reflns_threshold_expression >2sigma(I)
_cod_data_source_file ic800255h-file003_1.cif
_cod_data_source_block pna21
_cod_database_code 4305056

loop_
_symmetry_equiv_pos_as_xyz
'x, y, z'
'-x, -y, z+1/2'
'x+1/2, -y+1/2, z'
'-x+1/2, y+1/2, z+1/2'

loop_
_atom_site_label
_atom_site_type_symbol
_atom_site_fract_x
_atom_site_fract_y
_atom_site_fract_z
_atom_site_U_iso_or_equiv
_atom_site_adp_type
_atom_site_occupancy
_atom_site_symmetry_multiplicity
_atom_site_calc_flag
_atom_site_refinement_flags
_atom_site_disorder_assembly
_atom_site_disorder_group
Np1 Np 0.227800(14) 0.441105(11) 0.27290(4) 0.00720(6) Uani 1 1 d . . .
P1 P 0.11522(12) 0.09941(10) 0.41755(12) 0.0089(2) Uani 1 1 d . . .
P2 P 0.33531(12) 0.10627(11) 0.14772(12) 0.0088(2) Uani 1 1 d . . .
O1 O 0.1840(4) 0.2432(3) 0.4320(4) 0.0121(6) Uani 1 1 d . . .
O2 O 0.2636(4) 0.2484(4) 0.1162(4) 0.0124(6) Uani 1 1 d . . .
O3 O -0.0542(3) 0.1063(3) 0.3877(4) 0.0136(6) Uani 1 1 d . . .
O4 O 0.4812(3) 0.1128(3) 0.2373(3) 0.0153(7) Uani 1 1 d . . .
O5 O 0.3625(4) 0.0295(3) -0.0041(4) 0.0130(6) Uani 1 1 d . . .
O6 O 0.1453(4) 0.0143(3) 0.5626(4) 0.0144(6) Uani 1 1 d . . .
O7 O 0.0812(3) 0.6524(3) 0.1475(4) 0.0168(6) Uani 1 1 d . . .
C1 C 0.1982(5) 0.0085(4) 0.2552(8) 0.0147(10) Uani 1 1 d . . .
H1A H 0.2471 -0.0772 0.2938 0.018 Uiso 1 1 calc R . .
H1B H 0.1160 -0.0198 0.1842 0.018 Uiso 1 1 calc R . .
O8 O 0.3523(4) 0.6796(3) 0.3289(3) 0.0190(7) Uani 1 1 d . . .

loop_
_atom_site_aniso_label
_atom_site_aniso_U_11
_atom_site_aniso_U_22
_atom_site_aniso_U_33
_atom_site_aniso_U_23
_atom_site_aniso_U_13
_atom_site_aniso_U_12
Np1 0.00693(8) 0.00800(8) 0.00667(8) -0.00022(10) 0.00013(14) 0.00018(4)
P1 0.0078(5) 0.0094(4) 0.0094(5) 0.0010(4) -0.0010(4) -0.0005(4)
P2 0.0080(5) 0.0100(5) 0.0085(5) -0.0015(4) 0.0000(4) 0.0011(4)
O1 0.0093(14) 0.0124(14) 0.0147(15) 0.0003(11) -0.0005(13) -0.0039(13)
O2 0.0184(17) 0.0092(15) 0.0095(16) -0.0009(12) 0.0008(12) 0.0029(12)
O3 0.0096(15) 0.0147(13) 0.0165(16) -0.0004(12) -0.0005(12) -0.0003(11)
O4 0.0088(13) 0.0187(14) 0.018(2) -0.0047(11) -0.0034(10) 0.0042(11)
O5 0.0128(15) 0.0136(13) 0.0126(15) -0.0044(12) 0.0013(12) 0.0006(12)
O6 0.0175(16) 0.0139(14) 0.0117(15) 0.0043(12) -0.0062(12) -0.0025(13)
O7 0.0144(15) 0.0204(15) 0.0157(16) 0.0032(13) 0.0018(12) 0.0018(13)
C1 0.0142(17) 0.0136(16) 0.016(3) -0.001(2) 0.007(2) -0.0037(14)
O8 0.0220(17) 0.0153(14) 0.0198(16) -0.0031(12) -0.0007(12) -0.0009(12)

loop_
_atom_type_symbol
_atom_type_description
_atom_type_scat_dispersion_real
_atom_type_scat_dispersion_imag
_atom_type_scat_source
C C 0.0033 0.0016 'International Tables Vol C Tables 4.2.6.8 and 6.1.1.4'
H H 0.0000 0.0000 'International Tables Vol C Tables 4.2.6.8 and 6.1.1.4'
O O 0.0106 0.0060 'International Tables Vol C Tables 4.2.6.8 and 6.1.1.4'
P P 0.1023 0.0942 'International Tables Vol C Tables 4.2.6.8 and 6.1.1.4'
Np Np -11.4937 4.1493 'International Tables Vol C Tables 4.2.6.8 and 6.1.1.4'

loop_
_geom_angle_atom_site_label_1
_geom_angle_atom_site_label_2
_geom_angle_atom_site_label_3
_geom_angle
_geom_angle_site_symmetry_1
_geom_angle_site_symmetry_3
_geom_angle_publ_flag
O3 Np1 O6 89.67(12) 3 4_554 ?
O3 Np1 O5 90.09(11) 3 4 ?
O6 Np1 O5 138.59(11) 4_554 4 ?
O3 Np1 O4 148.42(10) 3 3_455 ?
O6 Np1 O4 116.20(11) 4_554 3_455 ?
O5 Np1 O4 82.09(11) 4 3_455 ?
O3 Np1 O2 88.78(11) 3 . ?
O6 Np1 O2 73.15(11) 4_554 . ?
O5 Np1 O2 148.24(11) 4 . ?
O4 Np1 O2 82.42(12) 3_455 . ?
O3 Np1 O1 73.56(11) 3 . ?
O6 Np1 O1 143.00(11) 4_554 . ?
O5 Np1 O1 75.51(10) 4 . ?
O4 Np1 O1 74.86(11) 3_455 . ?
O2 Np1 O1 73.74(11) . . ?
O3 Np1 O8 74.32(10) 3 . ?
O6 Np1 O8 70.28(10) 4_554 . ?
O5 Np1 O8 69.86(10) 4 . ?
O4 Np1 O8 129.62(10) 3_455 . ?
O2 Np1 O8 139.49(11) . . ?
O1 Np1 O8 132.02(10) . . ?
O3 Np1 O7 140.22(10) 3 . ?
O6 Np1 O7 70.79(10) 4_554 . ?
O5 Np1 O7 83.55(11) 4 . ?
O4 Np1 O7 69.43(10) 3_455 . ?
O2 Np1 O7 116.25(11) . . ?
O1 Np1 O7 140.62(10) . . ?
O8 Np1 O7 66.60(10) . . ?
O1 P1 O3 111.63(18) . . ?
O1 P1 O6 110.68(17) . . ?
O3 P1 O6 109.62(18) . . ?
O1 P1 C1 110.1(2) . . ?
O3 P1 C1 106.7(2) . . ?
O6 P1 C1 108.0(2) . . ?
O4 P2 O5 109.19(17) . . ?
O4 P2 O2 114.10(18) . . ?
O5 P2 O2 110.15(18) . . ?
O4 P2 C1 109.4(2) . . ?
O5 P2 C1 107.4(2) . . ?
O2 P2 C1 106.4(2) . . ?
P1 O1 Np1 138.36(18) . . ?
P2 O2 Np1 131.8(2) . . ?
P1 O3 Np1 157.4(2) . 3_455 ?
P2 O4 Np1 152.34(18) . 3 ?
P2 O5 Np1 149.7(2) . 4_544 ?
P1 O6 Np1 157.28(19) . 4_545 ?
P2 C1 P1 114.9(2) . . ?
P2 C1 H1A 108.5 . . ?
P1 C1 H1A 108.5 . . ?
P2 C1 H1B 108.5 . . ?
P1 C1 H1B 108.5 . . ?
H1A C1 H1B 107.5 . . ?

loop_
_geom_bond_atom_site_label_1
_geom_bond_atom_site_label_2
_geom_bond_distance
_geom_bond_site_symmetry_2
_geom_bond_publ_flag
Np1 O3 2.216(3) 3 ?
Np1 O6 2.253(3) 4_554 ?
Np1 O5 2.257(3) 4 ?
Np1 O4 2.263(3) 3_455 ?
Np1 O2 2.322(3) . ?
Np1 O1 2.385(3) . ?
Np1 O8 2.595(3) . ?
Np1 O7 2.648(3) . ?
P1 O1 1.519(3) . ?
P1 O3 1.522(3) . ?
P1 O6 1.524(3) . ?
P1 C1 1.812(6) . ?
P2 O4 1.506(3) . ?
P2 O5 1.528(3) . ?
P2 O2 1.534(4) . ?
P2 C1 1.796(5) . ?
O3 Np1 2.216(3) 3_455 ?
O4 Np1 2.263(3) 3 ?
O5 Np1 2.257(3) 4_544 ?
O6 Np1 2.253(3) 4_545 ?
C1 H1A 0.9900 . ?
C1 H1B 0.9900 . ?
